data_2238658
loop_
_publ_author_name
'Reichert, Adelina'
'Lerner, Hans-Wolfram'
'Wagner, Matthias'
'Bolte, Michael'

_publ_section_title
;
 [\m-3,3'-Bis(trihydroboryl)[3]ferrocenophane]bis(chloridozirconocene)
;
_journal_coeditor_code NG5341
_journal_issue 10
_journal_name_full 'Acta Crystallographica Section E'
_journal_page_first m534
_journal_page_last m535
_journal_paper_doi 10.1107/S1600536813023933
_journal_volume 69
_journal_year 2013
_chemical_formula_iupac '[Fe Zr2  (C5 H5)4 Cl2 (C33 H38 B2)]'
_chemical_formula_moiety 'C33 H38 B2 Cl2 Fe Zr2'
_chemical_formula_sum 'C33 H38 B2 Cl2 Fe Zr2'
_chemical_formula_weight 765.44
_chemical_name_systematic
;
[\m-3,3'-Bis(trihydroboryl)[3]ferrocenophane]bis(chloridozirconocene)
;
_space_group_IT_number 14
_symmetry_cell_setting monoclinic
_symmetry_space_group_name_Hall '-P 2ybc'
_symmetry_space_group_name_H-M 'P 1 21/c 1'
_atom_sites_solution_hydrogens geom
_atom_sites_solution_primary direct
_atom_sites_solution_secondary difmap
_audit_creation_method SHELXL-97
_cell_angle_alpha 90.00
_cell_angle_beta 104.963(3)
_cell_angle_gamma 90.00
_cell_formula_units_Z 4
_cell_length_a 18.2954(9)
_cell_length_b 11.6004(6)
_cell_length_c 15.3351(6)
_cell_measurement_reflns_used 14288
_cell_measurement_temperature 173(2)
_cell_measurement_theta_max 25.9
_cell_measurement_theta_min 3.3
_cell_volume 3144.3(3)
_computing_cell_refinement 'X-AREA (Stoe & Cie, 2001)'
_computing_data_collection 'X-AREA (Stoe & Cie, 2001)'
_computing_data_reduction 'X-AREA (Stoe & Cie, 2001)'
_computing_molecular_graphics 'XP in SHELXTL (Sheldrick, 2008)'
_computing_publication_material 'SHELXL97 (Sheldrick, 2008) and publCIF (Westrip, 2010)'
_computing_structure_refinement 'SHELXL97 (Sheldrick, 2008)'
_computing_structure_solution 'SHELXS97 (Sheldrick, 2008)'
_diffrn_ambient_temperature 173(2)
_diffrn_measured_fraction_theta_full 0.998
_diffrn_measured_fraction_theta_max 0.993
_diffrn_measurement_device_type 'Stoe IPDS II two-circle'
_diffrn_measurement_method \w
_diffrn_radiation_monochromator graphite
_diffrn_radiation_source 'fine-focus sealed tube'
_diffrn_radiation_type MoK\a
_diffrn_radiation_wavelength 0.71073
_diffrn_reflns_av_R_equivalents 0.1016
_diffrn_reflns_av_sigmaI/netI 0.0813
_diffrn_reflns_limit_h_max 21
_diffrn_reflns_limit_h_min -22
_diffrn_reflns_limit_k_max 14
_diffrn_reflns_limit_k_min -13
_diffrn_reflns_limit_l_max 18
_diffrn_reflns_limit_l_min -18
_diffrn_reflns_number 29348
_diffrn_reflns_theta_full 25.00
_diffrn_reflns_theta_max 25.61
_diffrn_reflns_theta_min 3.22
_diffrn_standards_number 0
_exptl_absorpt_coefficient_mu 1.298
_exptl_absorpt_correction_T_max 0.8494
_exptl_absorpt_correction_T_min 0.7906
_exptl_absorpt_correction_type multi-scan
_exptl_absorpt_process_details '(MULABS; Spek, 2009; Blessing, 1995)'
_exptl_crystal_colour red
_exptl_crystal_density_diffrn 1.617
_exptl_crystal_density_method 'not measured'
_exptl_crystal_description block
_exptl_crystal_F_000 1544
_exptl_crystal_size_max 0.19
_exptl_crystal_size_mid 0.14
_exptl_crystal_size_min 0.13
_refine_diff_density_max 0.601
_refine_diff_density_min -1.220
_refine_ls_extinction_method none
_refine_ls_goodness_of_fit_ref 0.936
_refine_ls_hydrogen_treatment mixed
_refine_ls_matrix_type full
_refine_ls_number_parameters 379
_refine_ls_number_reflns 5885
_refine_ls_number_restraints 0
_refine_ls_restrained_S_all 0.936
_refine_ls_R_factor_all 0.0866
_refine_ls_R_factor_gt 0.0476
_refine_ls_shift/su_max 0.001
_refine_ls_shift/su_mean 0.000
_refine_ls_structure_factor_coef Fsqd
_refine_ls_weighting_details 'calc w=1/[\s^2^(Fo^2^)+(0.0552P)^2^] where P=(Fo^2^+2Fc^2^)/3'
_refine_ls_weighting_scheme calc
_refine_ls_wR_factor_gt 0.0998
_refine_ls_wR_factor_ref 0.1118
_reflns_number_gt 3926
_reflns_number_total 5885
_reflns_threshold_expression I>2\s(I)
_cod_data_source_file ng5341.cif
_cod_data_source_block I
_cod_original_sg_symbol_H-M 'P 21/c'
_cod_database_code 2238658

loop_
_symmetry_equiv_pos_as_xyz
'x, y, z'
'-x, y+1/2, -z+1/2'
'-x, -y, -z'
'x, -y-1/2, z-1/2'

loop_
_atom_site_type_symbol
_atom_site_label
_atom_site_fract_x
_atom_site_fract_y
_atom_site_fract_z
_atom_site_U_iso_or_equiv
_atom_site_adp_type
_atom_site_calc_flag
_atom_site_refinement_flags
_atom_site_occupancy
_atom_site_symmetry_multiplicity
_atom_site_disorder_assembly
_atom_site_disorder_group
Fe Fe1 0.62987(4) 0.20526(7) 0.41160(5) 0.0350(2) Uani d . 1 1 . .
Zr Zr1 0.90928(3) 0.13840(5) 0.64114(3) 0.02916(14) Uani d . 1 1 . .
Zr Zr2 0.74182(3) 0.63285(5) 0.54861(3) 0.03069(14) Uani d . 1 1 . .
Cl Cl1 0.94734(12) -0.06969(18) 0.65470(13) 0.0694(5) Uani d . 1 1 . .
Cl Cl2 0.85626(11) 0.53838(18) 0.64097(14) 0.0748(6) Uani d . 1 1 . .
B B1 0.7968(4) 0.1121(6) 0.5043(5) 0.0472(18) Uani d . 1 1 . .
H H1A 0.815(4) 0.199(7) 0.538(5) 0.071 Uiso d . 1 1 . .
H H1B 0.838(4) 0.027(6) 0.560(5) 0.071 Uiso d . 1 1 . .
H H1C 0.818(4) 0.101(7) 0.440(5) 0.071 Uiso d . 1 1 . .
B B2 0.6491(4) 0.4611(7) 0.5031(6) 0.0507(18) Uani d . 1 1 . .
H H2A 0.719(4) 0.455(7) 0.546(5) 0.076 Uiso d . 1 1 . .
H H2B 0.644(4) 0.577(7) 0.491(5) 0.076 Uiso d . 1 1 . .
H H2C 0.619(4) 0.442(7) 0.541(5) 0.076 Uiso d . 1 1 . .
C C1 0.7094(3) 0.0939(5) 0.4866(4) 0.0404(13) Uani d . 1 1 . .
C C2 0.6616(4) 0.0409(5) 0.4059(4) 0.0463(15) Uani d . 1 1 . .
H H2 0.6799 0.0073 0.3591 0.056 Uiso calc R 1 1 . .
C C3 0.5857(4) 0.0458(5) 0.4059(4) 0.0510(17) Uani d . 1 1 A .
C C4 0.5817(4) 0.1002(5) 0.4880(4) 0.0497(16) Uani d . 1 1 . .
H H4 0.5371 0.1142 0.5071 0.060 Uiso calc R 1 1 . .
C C5 0.6573(4) 0.1299(6) 0.5364(4) 0.0478(15) Uani d . 1 1 . .
H H5 0.6708 0.1679 0.5932 0.057 Uiso calc R 1 1 . .
C C11 0.6313(3) 0.3837(5) 0.4171(4) 0.0414(13) Uani d . 1 1 . .
C C12 0.5578(3) 0.3396(5) 0.3733(5) 0.0493(16) Uani d . 1 1 . .
H H12 0.5131 0.3544 0.3920 0.059 Uiso calc R 1 1 . .
C C13 0.5614(4) 0.2710(6) 0.2983(4) 0.0510(17) Uani d . 1 1 A .
C C14 0.6383(4) 0.2727(6) 0.2925(4) 0.0509(16) Uani d . 1 1 . .
H H14 0.6577 0.2357 0.2480 0.061 Uiso calc R 1 1 . .
C C15 0.6803(3) 0.3407(5) 0.3666(4) 0.0454(15) Uani d . 1 1 . .
H H15 0.7332 0.3549 0.3799 0.054 Uiso calc R 1 1 . .
C C6 0.5191(5) 0.0112(7) 0.3296(5) 0.076(3) Uani d . 1 1 . .
H H6A 0.4723 0.0188 0.3503 0.091 Uiso calc PR 0.552(18) 1 A 1
H H6B 0.5245 -0.0710 0.3152 0.091 Uiso calc PR 0.552(18) 1 A 1
H H6C 0.5393 -0.0273 0.2832 0.091 Uiso d PR 0.448(18) 1 A 2
H H6D 0.4900 -0.0475 0.3535 0.091 Uiso d PR 0.448(18) 1 A 2
C C7 0.5098(7) 0.0846(10) 0.2403(7) 0.044(3) Uiso d P 0.552(18) 1 A 1
H H7A 0.5553 0.0701 0.2185 0.052 Uiso calc PR 0.552(18) 1 A 1
H H7B 0.4664 0.0514 0.1947 0.052 Uiso calc PR 0.552(18) 1 A 1
C C7' 0.4720(9) 0.0881(14) 0.2894(11) 0.053(5) Uiso d P 0.448(18) 1 A 2
H H7C 0.4470 0.1191 0.3344 0.064 Uiso calc PR 0.448(18) 1 A 2
H H7D 0.4324 0.0477 0.2432 0.064 Uiso calc PR 0.448(18) 1 A 2
C C8 0.4994(4) 0.2003(8) 0.2388(5) 0.074(2) Uani d . 1 1 . .
H H8A 0.4519 0.2164 0.2564 0.088 Uiso calc PR 0.552(18) 1 A 1
H H8B 0.4920 0.2272 0.1759 0.088 Uiso calc PR 0.552(18) 1 A 1
H H8C 0.5168 0.1723 0.1867 0.088 Uiso d PR 0.448(18) 1 A 2
H H8D 0.4551 0.2508 0.2151 0.088 Uiso d PR 0.448(18) 1 A 2
C C21 0.9321(4) 0.1654(8) 0.8051(4) 0.062(2) Uani d . 1 1 . .
H H21 0.9834 0.1630 0.8392 0.074 Uiso calc R 1 1 . .
C C22 0.8821(4) 0.0715(7) 0.7846(4) 0.0510(16) Uani d . 1 1 . .
H H22 0.8932 -0.0056 0.8045 0.061 Uiso calc R 1 1 . .
C C23 0.8130(3) 0.1109(5) 0.7298(4) 0.0429(14) Uani d . 1 1 . .
H H23 0.7697 0.0650 0.7049 0.051 Uiso calc R 1 1 . .
C C24 0.8192(4) 0.2310(6) 0.7183(4) 0.0478(15) Uani d . 1 1 . .
H H24 0.7810 0.2805 0.6843 0.057 Uiso calc R 1 1 . .
C C25 0.8920(4) 0.2636(6) 0.7660(4) 0.0544(17) Uani d . 1 1 . .
H H25 0.9112 0.3400 0.7711 0.065 Uiso calc R 1 1 . .
C C26 1.0370(3) 0.2285(6) 0.6700(4) 0.0486(16) Uani d . 1 1 . .
H H26 1.0658 0.2343 0.7310 0.058 Uiso calc R 1 1 . .
C C27 1.0387(3) 0.1379(6) 0.6119(5) 0.0507(15) Uani d . 1 1 . .
H H27 1.0700 0.0715 0.6260 0.061 Uiso calc R 1 1 . .
C C28 0.9866(4) 0.1599(6) 0.5287(5) 0.0543(17) Uani d . 1 1 . .
H H28 0.9752 0.1107 0.4775 0.065 Uiso calc R 1 1 . .
C C29 0.9545(4) 0.2679(6) 0.5355(4) 0.0565(18) Uani d . 1 1 . .
H H29 0.9182 0.3065 0.4892 0.068 Uiso calc R 1 1 . .
C C30 0.9861(4) 0.3089(6) 0.6236(4) 0.0506(16) Uani d . 1 1 . .
H H30 0.9743 0.3802 0.6471 0.061 Uiso calc R 1 1 . .
C C31 0.6712(5) 0.6539(6) 0.6671(5) 0.0599(19) Uani d . 1 1 . .
H H31 0.6483 0.5869 0.6840 0.072 Uiso calc R 1 1 . .
C C32 0.6367(4) 0.7307(7) 0.5973(6) 0.065(2) Uani d . 1 1 . .
H H32 0.5869 0.7255 0.5589 0.078 Uiso calc R 1 1 . .
C C33 0.6899(5) 0.8156(6) 0.5957(6) 0.065(2) Uani d . 1 1 . .
H H33 0.6822 0.8803 0.5563 0.078 Uiso calc R 1 1 . .
C C34 0.7564(5) 0.7906(6) 0.6611(5) 0.0612(19) Uani d . 1 1 . .
H H34 0.8022 0.8331 0.6724 0.073 Uiso calc R 1 1 . .
C C35 0.7435(5) 0.6919(8) 0.7068(5) 0.071(2) Uani d . 1 1 . .
H H35 0.7785 0.6569 0.7565 0.085 Uiso calc R 1 1 . .
C C36 0.7990(6) 0.5965(7) 0.4204(5) 0.068(2) Uani d . 1 1 . .
H H36 0.8200 0.5226 0.4158 0.082 Uiso calc R 1 1 . .
C C37 0.7257(6) 0.6309(7) 0.3819(4) 0.071(2) Uani d . 1 1 . .
H H37 0.6874 0.5842 0.3447 0.085 Uiso calc R 1 1 . .
C C38 0.7165(5) 0.7453(6) 0.4061(4) 0.061(2) Uani d . 1 1 . .
H H38 0.6710 0.7888 0.3898 0.074 Uiso calc R 1 1 . .
C C39 0.7860(4) 0.7838(6) 0.4584(4) 0.0523(17) Uani d . 1 1 . .
H H39 0.7967 0.8589 0.4830 0.063 Uiso calc R 1 1 . .
C C40 0.8371(5) 0.6932(8) 0.4683(6) 0.070(2) Uani d . 1 1 . .
H H40 0.8887 0.6954 0.5014 0.084 Uiso calc R 1 1 . .

loop_
_atom_site_aniso_label
_atom_site_aniso_U_11
_atom_site_aniso_U_22
_atom_site_aniso_U_33
_atom_site_aniso_U_12
_atom_site_aniso_U_13
_atom_site_aniso_U_23
Fe1 0.0310(4) 0.0333(4) 0.0356(4) -0.0095(3) -0.0009(3) 0.0049(3)
Zr1 0.0326(3) 0.0317(3) 0.0230(2) 0.0021(2) 0.00692(19) 0.0034(2)
Zr2 0.0335(3) 0.0302(3) 0.0306(3) -0.0038(2) 0.0124(2) 0.0005(2)
Cl1 0.0720(12) 0.0670(12) 0.0716(12) 0.0177(10) 0.0230(9) 0.0177(9)
Cl2 0.0657(12) 0.0649(12) 0.0770(12) 0.0187(9) -0.0121(10) -0.0046(10)
B1 0.049(4) 0.049(4) 0.035(3) 0.005(3) -0.004(3) -0.003(3)
B2 0.044(4) 0.046(4) 0.069(5) -0.015(3) 0.027(4) 0.003(4)
C1 0.046(3) 0.034(3) 0.037(3) 0.000(3) 0.002(3) 0.007(2)
C2 0.060(4) 0.033(3) 0.038(3) -0.004(3) 0.000(3) 0.002(3)
C3 0.058(4) 0.038(3) 0.048(4) -0.025(3) -0.003(3) 0.007(3)
C4 0.055(4) 0.046(4) 0.047(4) -0.020(3) 0.011(3) 0.007(3)
C5 0.053(3) 0.047(3) 0.037(3) -0.008(3) 0.000(3) 0.008(3)
C11 0.039(3) 0.031(3) 0.052(3) -0.007(2) 0.009(3) 0.006(2)
C12 0.037(3) 0.049(4) 0.061(4) 0.003(3) 0.010(3) 0.006(3)
C13 0.042(3) 0.049(4) 0.053(4) 0.001(3) -0.004(3) 0.015(3)
C14 0.060(4) 0.044(4) 0.049(4) 0.000(3) 0.015(3) 0.017(3)
C15 0.042(3) 0.036(3) 0.058(4) -0.007(3) 0.013(3) 0.008(3)
C6 0.084(5) 0.072(5) 0.061(4) -0.057(5) 0.000(4) -0.002(4)
C8 0.054(4) 0.090(6) 0.057(4) -0.003(4) -0.024(4) 0.012(4)
C21 0.057(4) 0.109(7) 0.021(3) -0.006(4) 0.012(3) -0.013(3)
C22 0.061(4) 0.069(4) 0.027(3) 0.010(4) 0.021(3) 0.017(3)
C23 0.046(3) 0.050(4) 0.038(3) -0.005(3) 0.021(3) 0.005(3)
C24 0.055(4) 0.047(4) 0.049(4) 0.004(3) 0.029(3) -0.003(3)
C25 0.073(5) 0.051(4) 0.050(4) -0.012(4) 0.036(3) -0.018(3)
C26 0.040(3) 0.064(4) 0.045(3) -0.015(3) 0.017(3) -0.001(3)
C27 0.043(3) 0.049(4) 0.070(4) -0.003(3) 0.032(3) -0.003(3)
C28 0.063(4) 0.059(4) 0.053(4) -0.020(3) 0.037(3) -0.013(3)
C29 0.069(4) 0.059(4) 0.046(4) -0.005(3) 0.022(3) 0.024(3)
C30 0.070(4) 0.036(3) 0.059(4) -0.015(3) 0.041(3) -0.006(3)
C31 0.084(5) 0.048(4) 0.066(4) -0.004(4) 0.052(4) -0.005(3)
C32 0.054(4) 0.069(5) 0.084(5) 0.009(4) 0.038(4) -0.012(4)
C33 0.084(5) 0.042(4) 0.087(5) 0.012(4) 0.053(5) -0.001(4)
C34 0.076(5) 0.051(4) 0.067(5) -0.009(4) 0.036(4) -0.027(4)
C35 0.099(6) 0.083(6) 0.037(4) 0.007(5) 0.028(4) -0.013(4)
C36 0.115(7) 0.049(4) 0.067(5) -0.014(4) 0.071(5) -0.013(4)
C37 0.132(8) 0.054(4) 0.030(3) -0.033(5) 0.027(4) -0.002(3)
C38 0.095(6) 0.046(4) 0.040(4) -0.010(4) 0.011(4) 0.012(3)
C39 0.077(5) 0.034(3) 0.054(4) -0.020(3) 0.033(3) -0.002(3)
C40 0.060(4) 0.081(6) 0.082(5) -0.021(4) 0.042(4) 0.009(5)

loop_
_atom_type_symbol
_atom_type_description
_atom_type_scat_dispersion_real
_atom_type_scat_dispersion_imag
_atom_type_scat_source
C C 0.0033 0.0016 'International Tables Vol C Tables 4.2.6.8 and 6.1.1.4'
H H 0.0000 0.0000 'International Tables Vol C Tables 4.2.6.8 and 6.1.1.4'
B B 0.0013 0.0007 'International Tables Vol C Tables 4.2.6.8 and 6.1.1.4'
Cl Cl 0.1484 0.1585 'International Tables Vol C Tables 4.2.6.8 and 6.1.1.4'
Fe Fe 0.3463 0.8444 'International Tables Vol C Tables 4.2.6.8 and 6.1.1.4'
Zr Zr -2.9673 0.5597 'International Tables Vol C Tables 4.2.6.8 and 6.1.1.4'

loop_
_geom_angle_atom_site_label_1
_geom_angle_atom_site_label_2
_geom_angle_atom_site_label_3
_geom_angle
C2 Fe1 C13 116.5(3)
C2 Fe1 C3 40.5(3)
C13 Fe1 C3 99.1(3)
C2 Fe1 C12 153.3(2)
C13 Fe1 C12 41.0(3)
C3 Fe1 C12 118.1(3)
C2 Fe1 C14 103.7(3)
C13 Fe1 C14 41.5(3)
C3 Fe1 C14 116.0(3)
C12 Fe1 C14 68.8(3)
C2 Fe1 C15 124.0(3)
C13 Fe1 C15 69.5(3)
C3 Fe1 C15 155.4(3)
C12 Fe1 C15 68.0(3)
C14 Fe1 C15 41.3(3)
C2 Fe1 C4 68.3(3)
C13 Fe1 C4 117.3(3)
C3 Fe1 C4 41.3(3)
C12 Fe1 C4 106.3(3)
C14 Fe1 C4 153.0(3)
C15 Fe1 C4 163.3(3)
C2 Fe1 C5 68.3(3)
C13 Fe1 C5 156.7(3)
C3 Fe1 C5 69.3(2)
C12 Fe1 C5 125.7(3)
C14 Fe1 C5 161.8(3)
C15 Fe1 C5 128.7(2)
C4 Fe1 C5 41.0(2)
C2 Fe1 C1 42.0(2)
C13 Fe1 C1 155.8(3)
C3 Fe1 C1 70.5(2)
C12 Fe1 C1 163.0(3)
C14 Fe1 C1 122.5(3)
C15 Fe1 C1 110.9(2)
C4 Fe1 C1 69.7(3)
C5 Fe1 C1 40.7(3)
C2 Fe1 C11 162.3(3)
C13 Fe1 C11 69.8(3)
C3 Fe1 C11 157.2(3)
C12 Fe1 C11 40.9(2)
C14 Fe1 C11 69.4(3)
C15 Fe1 C11 40.4(3)
C4 Fe1 C11 125.2(3)
C5 Fe1 C11 113.0(3)
C1 Fe1 C11 127.1(2)
C21 Zr1 C30 93.3(2)
C21 Zr1 C25 32.9(2)
C30 Zr1 C25 78.9(2)
C21 Zr1 C26 82.0(2)
C30 Zr1 C26 32.2(2)
C25 Zr1 C26 85.3(2)
C21 Zr1 C22 32.9(2)
C30 Zr1 C22 126.1(2)
C25 Zr1 C22 53.9(3)
C26 Zr1 C22 111.4(2)
C21 Zr1 C29 126.0(3)
C30 Zr1 C29 32.8(2)
C25 Zr1 C29 106.1(2)
C26 Zr1 C29 53.9(2)
C22 Zr1 C29 158.5(3)
C21 Zr1 C24 54.6(2)
C30 Zr1 C24 99.8(2)
C25 Zr1 C24 32.4(2)
C26 Zr1 C24 115.9(2)
C22 Zr1 C24 54.1(2)
C29 Zr1 C24 114.6(2)
C21 Zr1 Cl1 93.9(2)
C30 Zr1 Cl1 128.60(17)
C25 Zr1 Cl1 125.90(18)
C26 Zr1 Cl1 99.29(17)
C22 Zr1 Cl1 75.07(18)
C29 Zr1 Cl1 120.05(19)
C24 Zr1 Cl1 125.21(16)
C21 Zr1 C23 54.5(2)
C30 Zr1 C23 131.1(2)
C25 Zr1 C23 53.8(2)
C26 Zr1 C23 135.6(2)
C22 Zr1 C23 32.5(2)
C29 Zr1 C23 145.4(2)
C24 Zr1 C23 32.7(2)
Cl1 Zr1 C23 92.96(15)
C21 Zr1 C28 135.5(2)
C30 Zr1 C28 53.9(2)
C25 Zr1 C28 132.6(2)
C26 Zr1 C28 53.9(2)
C22 Zr1 C28 155.6(2)
C29 Zr1 C28 32.4(2)
C24 Zr1 C28 146.9(2)
Cl1 Zr1 C28 87.65(18)
C23 Zr1 C28 170.0(2)
C21 Zr1 C27 105.3(2)
C30 Zr1 C27 53.0(2)
C25 Zr1 C27 116.8(2)
C26 Zr1 C27 32.0(2)
C22 Zr1 C27 124.4(2)
C29 Zr1 C27 53.4(2)
C24 Zr1 C27 147.9(2)
Cl1 Zr1 C27 76.04(17)
C23 Zr1 C27 156.8(2)
C28 Zr1 C27 32.4(2)
C21 Zr1 B1 138.1(3)
C30 Zr1 B1 111.4(2)
C25 Zr1 B1 117.8(3)
C26 Zr1 B1 135.8(2)
C22 Zr1 B1 112.7(3)
C29 Zr1 B1 82.6(2)
C24 Zr1 B1 87.2(2)
Cl1 Zr1 B1 95.79(18)
C23 Zr1 B1 84.3(2)
C28 Zr1 B1 85.7(3)
C27 Zr1 B1 116.7(2)
C21 Zr1 H1A 127(2)
C30 Zr1 H1A 92(2)
C25 Zr1 H1A 98(2)
C26 Zr1 H1A 122(2)
C22 Zr1 H1A 117(2)
C29 Zr1 H1A 70(2)
C24 Zr1 H1A 73(2)
Cl1 Zr1 H1A 122(2)
C23 Zr1 H1A 84(2)
C28 Zr1 H1A 87(2)
C27 Zr1 H1A 119(2)
B1 Zr1 H1A 26(2)
C21 Zr1 H1B 129(2)
C30 Zr1 H1B 137(2)
C25 Zr1 H1B 131(2)
C26 Zr1 H1B 143(2)
C22 Zr1 H1B 96(2)
C29 Zr1 H1B 105(2)
C24 Zr1 H1B 100(2)
Cl1 Zr1 H1B 63(2)
C23 Zr1 H1B 80(2)
C28 Zr1 H1B 91(2)
C27 Zr1 H1B 112(2)
B1 Zr1 H1B 33(2)
H1A Zr1 H1B 59(3)
Cl2 Zr2 C40 79.0(2)
Cl2 Zr2 C34 90.3(2)
C40 Zr2 C34 100.0(3)
Cl2 Zr2 C38 132.7(2)
C40 Zr2 C38 53.9(3)
C34 Zr2 C38 100.7(3)
Cl2 Zr2 C36 84.9(3)
C40 Zr2 C36 33.2(3)
C34 Zr2 C36 133.0(3)
C38 Zr2 C36 54.2(3)
Cl2 Zr2 C39 106.42(19)
C40 Zr2 C39 32.4(3)
C34 Zr2 C39 82.9(2)
C38 Zr2 C39 32.5(2)
C36 Zr2 C39 54.4(2)
Cl2 Zr2 C37 116.3(3)
C40 Zr2 C37 53.6(3)
C34 Zr2 C37 133.0(3)
C38 Zr2 C37 32.7(3)
C36 Zr2 C37 32.1(3)
C39 Zr2 C37 53.7(2)
Cl2 Zr2 C31 98.5(2)
C40 Zr2 C31 153.5(3)
C34 Zr2 C31 53.5(3)
C38 Zr2 C31 125.0(3)
C36 Zr2 C31 172.9(3)
C39 Zr2 C31 129.6(2)
C37 Zr2 C31 143.0(3)
Cl2 Zr2 C33 122.7(2)
C40 Zr2 C33 105.8(3)
C34 Zr2 C33 32.4(3)
C38 Zr2 C33 79.1(3)
C36 Zr2 C33 129.7(3)
C39 Zr2 C33 76.5(2)
C37 Zr2 C33 110.5(3)
C31 Zr2 C33 53.3(2)
Cl2 Zr2 C32 129.4(2)
C40 Zr2 C32 135.3(3)
C34 Zr2 C32 54.0(3)
C38 Zr2 C32 92.3(3)
C36 Zr2 C32 145.3(3)
C39 Zr2 C32 103.3(3)
C37 Zr2 C32 114.3(3)
C31 Zr2 C32 32.7(3)
C33 Zr2 C32 32.2(3)
Cl2 Zr2 C35 76.7(2)
C40 Zr2 C35 124.6(3)
C34 Zr2 C35 32.4(3)
C38 Zr2 C35 131.2(3)
C36 Zr2 C35 154.9(3)
C39 Zr2 C35 114.8(3)
C37 Zr2 C35 163.7(3)
C31 Zr2 C35 31.9(3)
C33 Zr2 C35 53.3(3)
C32 Zr2 C35 53.7(3)
Cl2 Zr2 B2 102.28(19)
C40 Zr2 B2 125.3(3)
C34 Zr2 B2 134.3(3)
C38 Zr2 B2 101.9(3)
C36 Zr2 B2 92.1(3)
C39 Zr2 B2 132.4(2)
C37 Zr2 B2 79.7(3)
C31 Zr2 B2 81.1(3)
C33 Zr2 B2 117.2(3)
C32 Zr2 B2 86.0(3)
C35 Zr2 B2 108.3(3)
Cl2 Zr2 H2A 73(2)
C40 Zr2 H2A 116(2)
C34 Zr2 H2A 136(2)
C38 Zr2 H2A 121(2)
C36 Zr2 H2A 87(2)
C39 Zr2 H2A 141(2)
C37 Zr2 H2A 90(2)
C31 Zr2 H2A 88(2)
C33 Zr2 H2A 138(2)
C32 Zr2 H2A 106(2)
C35 Zr2 H2A 104(2)
B2 Zr2 H2A 29(2)
Cl2 Zr2 H2B 132(2)
C40 Zr2 H2B 125(2)
C34 Zr2 H2B 120(2)
C38 Zr2 H2B 80(2)
C36 Zr2 H2B 97(2)
C39 Zr2 H2B 113(2)
C37 Zr2 H2B 71(2)
C31 Zr2 H2B 77(2)
C33 Zr2 H2B 92(2)
C32 Zr2 H2B 66(2)
C35 Zr2 H2B 108(2)
B2 Zr2 H2B 30(2)
H2A Zr2 H2B 60(3)
C1 B1 Zr1 136.9(5)
C1 B1 H1A 111(4)
Zr1 B1 H1A 56(4)
C1 B1 H1B 112(3)
Zr1 B1 H1B 52(3)
H1A B1 H1B 108(5)
C1 B1 H1C 113(4)
Zr1 B1 H1C 110(4)
H1A B1 H1C 111(5)
H1B B1 H1C 101(5)
C11 B2 Zr2 130.5(5)
C11 B2 H2A 112(4)
Zr2 B2 H2A 54(4)
C11 B2 H2B 118(3)
Zr2 B2 H2B 45(3)
H2A B2 H2B 99(5)
C11 B2 H2C 112(5)
Zr2 B2 H2C 118(5)
H2A B2 H2C 109(6)
H2B B2 H2C 107(6)
C5 C1 C2 103.9(5)
C5 C1 B1 131.4(5)
C2 C1 B1 124.6(6)
C5 C1 Fe1 69.1(3)
C2 C1 Fe1 66.8(3)
B1 C1 Fe1 123.7(4)
C3 C2 C1 111.4(6)
C3 C2 Fe1 70.2(4)
C1 C2 Fe1 71.2(3)
C3 C2 H2 124.3
C1 C2 H2 124.3
Fe1 C2 H2 125.9
C2 C3 C4 107.3(5)
C2 C3 C6 126.6(7)
C4 C3 C6 125.9(7)
C2 C3 Fe1 69.3(3)
C4 C3 Fe1 70.5(3)
C6 C3 Fe1 120.8(5)
C3 C4 C5 107.5(6)
C3 C4 Fe1 68.3(4)
C5 C4 Fe1 69.6(3)
C3 C4 H4 126.2
C5 C4 H4 126.2
Fe1 C4 H4 127.4
C1 C5 C4 110.0(6)
C1 C5 Fe1 70.2(3)
C4 C5 Fe1 69.3(3)
C1 C5 H5 125.0
C4 C5 H5 125.0
Fe1 C5 H5 127.1
C15 C11 C12 105.5(5)
C15 C11 B2 129.9(5)
C12 C11 B2 124.5(6)
C15 C11 Fe1 68.3(3)
C12 C11 Fe1 67.9(3)
B2 C11 Fe1 127.4(4)
C13 C12 C11 110.2(6)
C13 C12 Fe1 68.9(3)
C11 C12 Fe1 71.2(3)
C13 C12 H12 124.9
C11 C12 H12 124.9
Fe1 C12 H12 126.7
C12 C13 C14 107.2(6)
C12 C13 C8 127.8(7)
C14 C13 C8 124.8(7)
C12 C13 Fe1 70.1(3)
C14 C13 Fe1 69.9(3)
C8 C13 Fe1 121.4(5)
C13 C14 C15 107.0(6)
C13 C14 Fe1 68.6(4)
C15 C14 Fe1 69.4(4)
C13 C14 H14 126.5
C15 C14 H14 126.5
Fe1 C14 H14 127.0
C11 C15 C14 110.0(5)
C11 C15 Fe1 71.3(3)
C14 C15 Fe1 69.2(3)
C11 C15 H15 125.0
C14 C15 H15 125.0
Fe1 C15 H15 126.0
C7' C6 C3 119.8(9)
C7' C6 C7 45.7(8)
C3 C6 C7 114.3(6)
C7' C6 H6A 64.1
C3 C6 H6A 108.7
C7 C6 H6A 108.7
C7' C6 H6B 131.1
C3 C6 H6B 108.7
C7 C6 H6B 108.7
H6A C6 H6B 107.6
C7' C6 H6C 107.4
C3 C6 H6C 107.4
C7 C6 H6C 66.3
H6A C6 H6C 141.8
H6B C6 H6C 47.7
C7' C6 H6D 107.4
C3 C6 H6D 107.4
C7 C6 H6D 137.9
H6A C6 H6D 49.7
H6B C6 H6D 60.9
H6C C6 H6D 106.9
C8 C7 C6 122.0(10)
C8 C7 H7A 106.8
C6 C7 H7A 106.8
C8 C7 H7B 106.8
C6 C7 H7B 106.8
H6C C7 H7B 96.1
H7A C7 H7B 106.7
C6 C7' C8 121.6(12)
C6 C7' H7C 106.9
C8 C7' H7C 106.9
C6 C7' H7D 106.9
C8 C7' H7D 106.9
H7C C7' H7D 106.7
C7 C8 C13 116.7(7)
C13 C8 C7' 114.7(7)
C7 C8 H8A 108.1
C13 C8 H8A 108.1
C7' C8 H8A 68.2
C7 C8 H8B 108.1
C13 C8 H8B 108.1
C7' C8 H8B 136.2
H8A C8 H8B 107.3
C7 C8 H8C 67.3
C13 C8 H8C 108.6
C7' C8 H8C 108.6
C7 C8 H8D 133.7
C13 C8 H8D 108.6
C7' C8 H8D 108.6
H8C C8 H8D 107.6
C25 C21 C22 107.2(6)
C25 C21 Zr1 74.6(3)
C22 C21 Zr1 75.1(3)
C25 C21 H21 126.4
C22 C21 H21 126.4
Zr1 C21 H21 116.1
C23 C22 C21 108.4(6)
C23 C22 Zr1 74.0(3)
C21 C22 Zr1 72.0(3)
C23 C22 H22 125.8
C21 C22 H22 125.8
Zr1 C22 H22 120.0
C22 C23 C24 107.9(6)
C22 C23 Zr1 73.5(3)
C24 C23 Zr1 73.5(3)
C22 C23 H23 126.0
C24 C23 H23 126.0
Zr1 C23 H23 118.9
C25 C24 C23 107.4(6)
C25 C24 Zr1 73.1(4)
C23 C24 Zr1 73.8(4)
C25 C24 H24 126.3
C23 C24 H24 126.3
Zr1 C24 H24 118.8
C24 C25 C21 109.1(6)
C24 C25 Zr1 74.5(4)
C21 C25 Zr1 72.5(4)
C24 C25 H25 125.4
C21 C25 H25 125.4
Zr1 C25 H25 119.4
C30 C26 C27 107.8(6)
C30 C26 Zr1 73.4(3)
C27 C26 Zr1 75.1(4)
C30 C26 H26 126.1
C27 C26 H26 126.1
Zr1 C26 H26 117.4
C26 C27 C28 108.9(6)
C26 C27 Zr1 72.9(4)
C28 C27 Zr1 73.3(4)
C26 C27 H27 125.6
C28 C27 H27 125.6
Zr1 C27 H27 120.0
C29 C28 C27 107.2(6)
C29 C28 Zr1 73.6(4)
C27 C28 Zr1 74.3(4)
C29 C28 H28 126.4
C27 C28 H28 126.4
Zr1 C28 H28 117.8
C28 C29 C30 107.3(6)
C28 C29 Zr1 74.0(4)
C30 C29 Zr1 72.8(3)
C28 C29 H29 126.3
C30 C29 H29 126.3
Zr1 C29 H29 118.8
C26 C30 C29 108.8(6)
C26 C30 Zr1 74.4(4)
C29 C30 Zr1 74.4(4)
C26 C30 H30 125.6
C29 C30 H30 125.6
Zr1 C30 H30 117.5
C35 C31 C32 108.9(7)
C35 C31 Zr2 74.6(4)
C32 C31 Zr2 73.9(4)
C35 C31 H31 125.6
C32 C31 H31 125.6
Zr2 C31 H31 117.8
C33 C32 C31 106.5(7)
C33 C32 Zr2 73.8(4)
C31 C32 Zr2 73.3(4)
C33 C32 H32 126.8
C31 C32 H32 126.8
Zr2 C32 H32 118.2
C32 C33 C34 109.0(7)
C32 C33 Zr2 74.0(4)
C34 C33 Zr2 72.9(4)
C32 C33 H33 125.5
C34 C33 H33 125.5
Zr2 C33 H33 119.4
C33 C34 C35 107.7(7)
C33 C34 Zr2 74.7(4)
C35 C34 Zr2 75.1(4)
C33 C34 H34 126.1
C35 C34 H34 126.1
Zr2 C34 H34 116.2
C31 C35 C34 107.9(7)
C31 C35 Zr2 73.5(4)
C34 C35 Zr2 72.5(4)
C31 C35 H35 126.0
C34 C35 H35 126.0
Zr2 C35 H35 119.8
C37 C36 C40 106.7(7)
C37 C36 Zr2 74.2(4)
C40 C36 Zr2 73.0(4)
C37 C36 H36 126.7
C40 C36 H36 126.7
Zr2 C36 H36 118.1
C36 C37 C38 109.3(7)
C36 C37 Zr2 73.7(4)
C38 C37 Zr2 73.2(4)
C36 C37 H37 125.3
C38 C37 H37 125.3
Zr2 C37 H37 119.6
C39 C38 C37 107.6(8)
C39 C38 Zr2 74.1(4)
C37 C38 Zr2 74.2(4)
C39 C38 H38 126.2
C37 C38 H38 126.2
Zr2 C38 H38 117.6
C40 C39 C38 108.0(6)
C40 C39 Zr2 73.3(4)
C38 C39 Zr2 73.4(4)
C40 C39 H39 126.0
C38 C39 H39 126.0
Zr2 C39 H39 119.1
C39 C40 C36 108.3(7)
C39 C40 Zr2 74.2(4)
C36 C40 Zr2 73.8(4)
C39 C40 H40 125.8
C36 C40 H40 125.8
Zr2 C40 H40 118.1

loop_
_geom_bond_atom_site_label_1
_geom_bond_atom_site_label_2
_geom_bond_distance
_geom_bond_publ_flag
Fe1 C2 2.001(6) ?
Fe1 C13 2.011(6) ?
Fe1 C3 2.012(6) ?
Fe1 C12 2.028(6) ?
Fe1 C14 2.029(6) ?
Fe1 C15 2.031(6) ?
Fe1 C4 2.041(6) ?
Fe1 C5 2.045(6) ?
Fe1 C1 2.061(5) ?
Fe1 C11 2.071(6) ?
Zr1 C21 2.461(6) ?
Zr1 C30 2.481(6) ?
Zr1 C25 2.488(6) ?
Zr1 C26 2.493(6) ?
Zr1 C22 2.501(6) ?
Zr1 C29 2.502(6) ?
Zr1 C24 2.505(6) ?
Zr1 Cl1 2.506(2) y
Zr1 C23 2.508(6) ?
Zr1 C28 2.509(6) ?
Zr1 C27 2.521(6) ?
Zr1 B1 2.551(6) y
Zr1 H1A 2.14(7) ?
Zr1 H1B 2.02(7) ?
Zr2 Cl2 2.4616(17) y
Zr2 C40 2.480(7) ?
Zr2 C34 2.481(6) ?
Zr2 C38 2.484(6) ?
Zr2 C36 2.490(7) ?
Zr2 C39 2.492(6) ?
Zr2 C37 2.497(6) ?
Zr2 C31 2.499(7) ?
Zr2 C33 2.504(7) ?
Zr2 C32 2.507(7) ?
Zr2 C35 2.513(7) ?
Zr2 B2 2.593(7) y
Zr2 H2A 2.11(8) ?
Zr2 H2B 1.89(7) ?
B1 C1 1.564(10) ?
B1 H1A 1.14(8) ?
B1 H1B 1.40(7) ?
B1 H1C 1.16(8) ?
B2 C11 1.559(11) ?
B2 H2A 1.28(7) ?
B2 H2B 1.35(8) ?
B2 H2C 0.92(8) ?
C1 C5 1.430(9) ?
C1 C2 1.455(8) ?
C2 C3 1.389(10) ?
C2 H2 0.9500 ?
C3 C4 1.428(10) ?
C3 C6 1.510(8) ?
C4 C5 1.432(8) ?
C4 H4 0.9500 ?
C5 H5 0.9500 ?
C11 C15 1.417(9) ?
C11 C12 1.434(8) ?
C12 C13 1.415(10) ?
C12 H12 0.9500 ?
C13 C14 1.431(10) ?
C13 C8 1.503(9) ?
C14 C15 1.433(9) ?
C14 H14 0.9500 ?
C15 H15 0.9500 ?
C6 C7' 1.282(16) ?
C6 C7 1.583(13) ?
C6 H6A 0.9900 ?
C6 H6B 0.9900 ?
C6 H6C 0.9900 ?
C6 H6D 0.9900 ?
C7 C8 1.356(14) ?
C7 H7A 0.9900 ?
C7 H7B 0.9900 ?
C7' C8 1.658(18) ?
C7' H7C 0.9900 ?
C7' H7D 0.9900 ?
C8 H8A 0.9900 ?
C8 H8B 0.9900 ?
C8 H8C 0.9900 ?
C8 H8D 0.9901 ?
C21 C25 1.403(10) ?
C21 C22 1.405(10) ?
C21 H21 0.9500 ?
C22 C23 1.402(9) ?
C22 H22 0.9500 ?
C23 C24 1.413(9) ?
C23 H23 0.9500 ?
C24 C25 1.395(9) ?
C24 H24 0.9500 ?
C25 H25 0.9500 ?
C26 C30 1.379(9) ?
C26 C27 1.383(9) ?
C26 H26 0.9500 ?
C27 C28 1.405(10) ?
C27 H27 0.9500 ?
C28 C29 1.398(10) ?
C28 H28 0.9500 ?
C29 C30 1.408(10) ?
C29 H29 0.9500 ?
C30 H30 0.9500 ?
C31 C35 1.379(11) ?
C31 C32 1.411(11) ?
C31 H31 0.9500 ?
C32 C33 1.389(11) ?
C32 H32 0.9500 ?
C33 C34 1.392(11) ?
C33 H33 0.9500 ?
C34 C35 1.394(11) ?
C34 H34 0.9500 ?
C35 H35 0.9500 ?
C36 C37 1.377(12) ?
C36 C40 1.420(11) ?
C36 H36 0.9500 ?
C37 C38 1.401(11) ?
C37 H37 0.9500 ?
C38 C39 1.391(10) ?
C38 H38 0.9500 ?
C39 C40 1.389(11) ?
C39 H39 0.9500 ?
C40 H40 0.9500 ?

loop_
_geom_hbond_atom_site_label_D
_geom_hbond_atom_site_label_H
_geom_hbond_atom_site_label_A
_geom_hbond_site_symmetry_A
_geom_hbond_distance_DH
_geom_hbond_distance_HA
_geom_hbond_distance_DA
_geom_hbond_angle_DHA
_geom_hbond_publ_flag
C25 H25 Cl1 2_756 0.9500 2.7500 3.466(7) 133.00 yes
C28 H28 Cl1 3_756 0.9500 2.8000 3.496(8) 131.00 yes
C30 H30 Cl2 . 0.9500 2.8200 3.623(7) 143.00 yes

loop_
_geom_torsion_atom_site_label_1
_geom_torsion_atom_site_label_2
_geom_torsion_atom_site_label_3
_geom_torsion_atom_site_label_4
_geom_torsion
C21 Zr1 B1 C1 -7.3(9)
C30 Zr1 B1 C1 -129.4(6)
C25 Zr1 B1 C1 -41.0(7)
C26 Zr1 B1 C1 -155.2(6)
C22 Zr1 B1 C1 18.9(7)
C29 Zr1 B1 C1 -145.3(7)
C24 Zr1 B1 C1 -30.0(7)
Cl1 Zr1 B1 C1 95.1(7)
C23 Zr1 B1 C1 2.7(7)
C28 Zr1 B1 C1 -177.7(7)
C27 Zr1 B1 C1 172.4(6)
Cl2 Zr2 B2 C11 -94.1(6)
C40 Zr2 B2 C11 -9.0(8)
C34 Zr2 B2 C11 163.1(5)
C38 Zr2 B2 C11 44.9(7)
C36 Zr2 B2 C11 -8.9(7)
C39 Zr2 B2 C11 32.1(8)
C37 Zr2 B2 C11 20.8(7)
C31 Zr2 B2 C11 169.0(7)
C33 Zr2 B2 C11 128.6(6)
C32 Zr2 B2 C11 136.5(7)
C35 Zr2 B2 C11 -173.9(6)
Zr1 B1 C1 C5 29.0(11)
Zr1 B1 C1 C2 -156.7(5)
Zr1 B1 C1 Fe1 119.9(6)
C2 Fe1 C1 C5 -116.3(5)
C13 Fe1 C1 C5 -148.2(6)
C3 Fe1 C1 C5 -80.6(4)
C12 Fe1 C1 C5 42.5(10)
C14 Fe1 C1 C5 170.4(4)
C15 Fe1 C1 C5 125.6(4)
C4 Fe1 C1 C5 -36.6(4)
C11 Fe1 C1 C5 82.7(4)
C13 Fe1 C1 C2 -31.9(8)
C3 Fe1 C1 C2 35.7(4)
C12 Fe1 C1 C2 158.8(8)
C14 Fe1 C1 C2 -73.3(5)
C15 Fe1 C1 C2 -118.1(4)
C4 Fe1 C1 C2 79.7(4)
C5 Fe1 C1 C2 116.3(5)
C11 Fe1 C1 C2 -161.0(4)
C2 Fe1 C1 B1 117.1(7)
C13 Fe1 C1 B1 85.3(8)
C3 Fe1 C1 B1 152.8(6)
C12 Fe1 C1 B1 -84.0(11)
C14 Fe1 C1 B1 43.9(6)
C15 Fe1 C1 B1 -1.0(6)
C4 Fe1 C1 B1 -163.2(6)
C5 Fe1 C1 B1 -126.6(6)
C11 Fe1 C1 B1 -43.8(6)
C5 C1 C2 C3 0.8(7)
B1 C1 C2 C3 -174.8(6)
Fe1 C1 C2 C3 -58.8(4)
C5 C1 C2 Fe1 59.6(4)
B1 C1 C2 Fe1 -116.0(6)
C13 Fe1 C2 C3 -71.8(4)
C12 Fe1 C2 C3 -44.2(8)
C14 Fe1 C2 C3 -114.1(4)
C15 Fe1 C2 C3 -154.0(4)
C4 Fe1 C2 C3 38.8(4)
C5 Fe1 C2 C3 83.1(4)
C1 Fe1 C2 C3 122.2(5)
C11 Fe1 C2 C3 -179.0(7)
C13 Fe1 C2 C1 166.0(4)
C3 Fe1 C2 C1 -122.2(5)
C12 Fe1 C2 C1 -166.4(6)
C14 Fe1 C2 C1 123.7(4)
C15 Fe1 C2 C1 83.9(4)
C4 Fe1 C2 C1 -83.4(4)
C5 Fe1 C2 C1 -39.0(4)
C11 Fe1 C2 C1 58.9(9)
C1 C2 C3 C4 -1.2(7)
Fe1 C2 C3 C4 -60.6(4)
C1 C2 C3 C6 173.1(6)
Fe1 C2 C3 C6 113.7(7)
C1 C2 C3 Fe1 59.4(4)
C13 Fe1 C3 C2 120.6(4)
C12 Fe1 C3 C2 159.2(4)
C14 Fe1 C3 C2 80.6(4)
C15 Fe1 C3 C2 60.9(7)
C4 Fe1 C3 C2 -118.0(5)
C5 Fe1 C3 C2 -80.4(4)
C1 Fe1 C3 C2 -36.9(4)
C11 Fe1 C3 C2 179.2(6)
C2 Fe1 C3 C4 118.0(5)
C13 Fe1 C3 C4 -121.4(4)
C12 Fe1 C3 C4 -82.7(4)
C14 Fe1 C3 C4 -161.4(4)
C15 Fe1 C3 C4 178.9(5)
C5 Fe1 C3 C4 37.6(4)
C1 Fe1 C3 C4 81.1(4)
C11 Fe1 C3 C4 -62.8(7)
C2 Fe1 C3 C6 -121.2(8)
C13 Fe1 C3 C6 -0.6(7)
C12 Fe1 C3 C6 38.1(8)
C14 Fe1 C3 C6 -40.6(8)
C15 Fe1 C3 C6 -60.3(10)
C4 Fe1 C3 C6 120.8(9)
C5 Fe1 C3 C6 158.4(8)
C1 Fe1 C3 C6 -158.1(8)
C11 Fe1 C3 C6 58.0(10)
C2 C3 C4 C5 1.1(7)
C6 C3 C4 C5 -173.3(6)
Fe1 C3 C4 C5 -58.8(4)
C2 C3 C4 Fe1 59.9(4)
C6 C3 C4 Fe1 -114.5(6)
C2 Fe1 C4 C3 -38.1(4)
C13 Fe1 C4 C3 71.5(5)
C12 Fe1 C4 C3 114.3(4)
C14 Fe1 C4 C3 39.2(8)
C15 Fe1 C4 C3 -178.4(8)
C5 Fe1 C4 C3 -119.6(6)
C1 Fe1 C4 C3 -83.2(4)
C11 Fe1 C4 C3 155.0(4)
C2 Fe1 C4 C5 81.5(4)
C13 Fe1 C4 C5 -169.0(4)
C3 Fe1 C4 C5 119.6(6)
C12 Fe1 C4 C5 -126.2(4)
C14 Fe1 C4 C5 158.8(6)
C15 Fe1 C4 C5 -58.8(11)
C1 Fe1 C4 C5 36.4(4)
C11 Fe1 C4 C5 -85.4(5)
C2 C1 C5 C4 -0.1(6)
B1 C1 C5 C4 175.0(6)
Fe1 C1 C5 C4 58.0(4)
C2 C1 C5 Fe1 -58.1(4)
B1 C1 C5 Fe1 117.0(6)
C3 C4 C5 C1 -0.6(7)
Fe1 C4 C5 C1 -58.5(4)
C3 C4 C5 Fe1 57.9(4)
C2 Fe1 C5 C1 40.2(4)
C13 Fe1 C5 C1 147.0(6)
C3 Fe1 C5 C1 83.8(4)
C12 Fe1 C5 C1 -165.9(3)
C14 Fe1 C5 C1 -26.7(10)
C15 Fe1 C5 C1 -76.8(4)
C4 Fe1 C5 C1 121.6(6)
C11 Fe1 C5 C1 -120.7(4)
C2 Fe1 C5 C4 -81.4(4)
C13 Fe1 C5 C4 25.4(9)
C3 Fe1 C5 C4 -37.8(4)
C12 Fe1 C5 C4 72.6(5)
C14 Fe1 C5 C4 -148.3(8)
C15 Fe1 C5 C4 161.7(4)
C1 Fe1 C5 C4 -121.6(6)
C11 Fe1 C5 C4 117.7(4)
Zr2 B2 C11 C15 37.8(10)
Zr2 B2 C11 C12 -143.2(6)
Zr2 B2 C11 Fe1 129.6(5)
C2 Fe1 C11 C15 32.7(9)
C13 Fe1 C11 C15 -81.7(4)
C3 Fe1 C11 C15 -145.6(6)
C12 Fe1 C11 C15 -118.2(5)
C14 Fe1 C11 C15 -37.3(4)
C4 Fe1 C11 C15 168.6(3)
C5 Fe1 C11 C15 123.3(4)
C1 Fe1 C11 C15 78.6(4)
C2 Fe1 C11 C12 150.9(7)
C13 Fe1 C11 C12 36.6(4)
C3 Fe1 C11 C12 -27.3(8)
C14 Fe1 C11 C12 81.0(4)
C15 Fe1 C11 C12 118.2(5)
C4 Fe1 C11 C12 -73.2(5)
C5 Fe1 C11 C12 -118.5(4)
C1 Fe1 C11 C12 -163.2(4)
C2 Fe1 C11 B2 -91.7(10)
C13 Fe1 C11 B2 153.9(6)
C3 Fe1 C11 B2 90.0(8)
C12 Fe1 C11 B2 117.4(7)
C14 Fe1 C11 B2 -161.7(6)
C15 Fe1 C11 B2 -124.4(7)
C4 Fe1 C11 B2 44.2(6)
C5 Fe1 C11 B2 -1.1(6)
C1 Fe1 C11 B2 -45.8(7)
C15 C11 C12 C13 0.3(7)
B2 C11 C12 C13 -179.0(6)
Fe1 C11 C12 C13 -57.9(4)
C15 C11 C12 Fe1 58.2(4)
B2 C11 C12 Fe1 -121.1(6)
C2 Fe1 C12 C13 -39.2(8)
C3 Fe1 C12 C13 -70.1(5)
C14 Fe1 C12 C13 38.9(4)
C15 Fe1 C12 C13 83.6(4)
C4 Fe1 C12 C13 -113.0(4)
C5 Fe1 C12 C13 -153.7(4)
C1 Fe1 C12 C13 173.4(8)
C11 Fe1 C12 C13 121.6(6)
C2 Fe1 C12 C11 -160.8(6)
C13 Fe1 C12 C11 -121.6(6)
C3 Fe1 C12 C11 168.4(4)
C14 Fe1 C12 C11 -82.7(4)
C15 Fe1 C12 C11 -38.0(4)
C4 Fe1 C12 C11 125.4(4)
C5 Fe1 C12 C11 84.7(4)
C1 Fe1 C12 C11 51.8(10)
C11 C12 C13 C14 -1.1(7)
Fe1 C12 C13 C14 -60.4(4)
C11 C12 C13 C8 174.2(6)
Fe1 C12 C13 C8 114.9(7)
C11 C12 C13 Fe1 59.3(4)
C2 Fe1 C13 C12 161.5(4)
C3 Fe1 C13 C12 122.9(4)
C14 Fe1 C13 C12 -117.9(6)
C15 Fe1 C13 C12 -79.7(4)
C4 Fe1 C13 C12 83.6(4)
C5 Fe1 C13 C12 65.1(8)
C1 Fe1 C13 C12 -175.2(6)
C11 Fe1 C13 C12 -36.5(4)
C2 Fe1 C13 C14 -80.6(5)
C3 Fe1 C13 C14 -119.3(4)
C12 Fe1 C13 C14 117.9(6)
C15 Fe1 C13 C14 38.1(4)
C4 Fe1 C13 C14 -158.6(4)
C5 Fe1 C13 C14 -177.0(6)
C1 Fe1 C13 C14 -57.4(8)
C11 Fe1 C13 C14 81.4(4)
C2 Fe1 C13 C8 38.6(8)
C3 Fe1 C13 C8 0.0(7)
C12 Fe1 C13 C8 -122.9(8)
C14 Fe1 C13 C8 119.2(8)
C15 Fe1 C13 C8 157.4(7)
C4 Fe1 C13 C8 -39.3(8)
C5 Fe1 C13 C8 -57.8(11)
C1 Fe1 C13 C8 61.8(10)
C11 Fe1 C13 C8 -159.4(7)
C12 C13 C14 C15 1.5(7)
C8 C13 C14 C15 -174.0(6)
Fe1 C13 C14 C15 -59.0(4)
C12 C13 C14 Fe1 60.5(4)
C8 C13 C14 Fe1 -115.0(6)
C2 Fe1 C14 C13 114.6(4)
C3 Fe1 C14 C13 73.4(5)
C12 Fe1 C14 C13 -38.5(4)
C15 Fe1 C14 C13 -118.9(6)
C4 Fe1 C14 C13 45.7(8)
C5 Fe1 C14 C13 176.2(8)
C1 Fe1 C14 C13 155.9(4)
C11 Fe1 C14 C13 -82.4(4)
C2 Fe1 C14 C15 -126.5(4)
C13 Fe1 C14 C15 118.9(6)
C3 Fe1 C14 C15 -167.7(4)
C12 Fe1 C14 C15 80.4(4)
C4 Fe1 C14 C15 164.6(6)
C5 Fe1 C14 C15 -64.9(10)
C1 Fe1 C14 C15 -85.2(4)
C11 Fe1 C14 C15 36.4(4)
C12 C11 C15 C14 0.7(6)
B2 C11 C15 C14 179.9(6)
Fe1 C11 C15 C14 58.6(4)
C12 C11 C15 Fe1 -57.9(4)
B2 C11 C15 Fe1 121.3(6)
C13 C14 C15 C11 -1.4(7)
Fe1 C14 C15 C11 -59.9(4)
C13 C14 C15 Fe1 58.5(4)
C2 Fe1 C15 C11 -168.6(3)
C13 Fe1 C15 C11 82.6(4)
C3 Fe1 C15 C11 148.2(6)
C12 Fe1 C15 C11 38.5(3)
C14 Fe1 C15 C11 120.9(5)
C4 Fe1 C15 C11 -34.3(10)
C5 Fe1 C15 C11 -80.3(4)
C1 Fe1 C15 C11 -123.2(3)
C2 Fe1 C15 C14 70.5(4)
C13 Fe1 C15 C14 -38.3(4)
C3 Fe1 C15 C14 27.3(8)
C12 Fe1 C15 C14 -82.4(4)
C4 Fe1 C15 C14 -155.2(8)
C5 Fe1 C15 C14 158.7(4)
C1 Fe1 C15 C14 115.9(4)
C11 Fe1 C15 C14 -120.9(5)
C2 C3 C6 C7' -113.6(13)
C4 C3 C6 C7' 59.7(13)
Fe1 C3 C6 C7' -27.5(14)
C2 C3 C6 C7 -62.3(11)
C4 C3 C6 C7 111.0(9)
Fe1 C3 C6 C7 23.8(11)
C7' C6 C7 C8 48.7(13)
C3 C6 C7 C8 -60.0(14)
C3 C6 C7' C8 58.3(17)
C7 C6 C7' C8 -37.7(10)
C6 C7 C8 C13 61.2(14)
C6 C7 C8 C7' -37.3(10)
C12 C13 C8 C7 -115.5(10)
C14 C13 C8 C7 59.0(12)
Fe1 C13 C8 C7 -27.2(12)
C12 C13 C8 C7' -67.2(11)
C14 C13 C8 C7' 107.3(10)
Fe1 C13 C8 C7' 21.0(11)
C6 C7' C8 C7 48.2(13)
C6 C7' C8 C13 -55.3(17)
C30 Zr1 C21 C25 63.5(4)
C26 Zr1 C21 C25 93.7(4)
C22 Zr1 C21 C25 -113.0(6)
C29 Zr1 C21 C25 60.5(5)
C24 Zr1 C21 C25 -36.1(4)
Cl1 Zr1 C21 C25 -167.4(4)
C23 Zr1 C21 C25 -76.6(4)
C28 Zr1 C21 C25 102.0(5)
C27 Zr1 C21 C25 116.0(4)
B1 Zr1 C21 C25 -64.3(6)
C30 Zr1 C21 C22 176.5(4)
C25 Zr1 C21 C22 113.0(6)
C26 Zr1 C21 C22 -153.3(5)
C29 Zr1 C21 C22 173.4(4)
C24 Zr1 C21 C22 76.9(4)
Cl1 Zr1 C21 C22 -54.5(4)
C23 Zr1 C21 C22 36.4(4)
C28 Zr1 C21 C22 -145.1(4)
C27 Zr1 C21 C22 -131.1(4)
B1 Zr1 C21 C22 48.7(6)
C25 C21 C22 C23 2.7(7)
Zr1 C21 C22 C23 -65.6(4)
C25 C21 C22 Zr1 68.3(4)
C21 Zr1 C22 C23 116.0(6)
C30 Zr1 C22 C23 111.6(4)
C25 Zr1 C22 C23 77.7(4)
C26 Zr1 C22 C23 144.5(4)
C29 Zr1 C22 C23 101.4(7)
C24 Zr1 C22 C23 37.3(4)
Cl1 Zr1 C22 C23 -121.2(4)
C28 Zr1 C22 C23 -167.5(5)
C27 Zr1 C22 C23 177.8(4)
B1 Zr1 C22 C23 -31.1(5)
C30 Zr1 C22 C21 -4.4(5)
C25 Zr1 C22 C21 -38.3(4)
C26 Zr1 C22 C21 28.5(5)
C29 Zr1 C22 C21 -14.6(9)
C24 Zr1 C22 C21 -78.7(5)
Cl1 Zr1 C22 C21 122.8(4)
C23 Zr1 C22 C21 -116.0(6)
C28 Zr1 C22 C21 76.6(7)
C27 Zr1 C22 C21 61.8(5)
B1 Zr1 C22 C21 -147.1(4)
C21 C22 C23 C24 -1.7(7)
Zr1 C22 C23 C24 -66.0(4)
C21 C22 C23 Zr1 64.3(4)
C21 Zr1 C23 C22 -36.8(4)
C30 Zr1 C23 C22 -95.1(5)
C25 Zr1 C23 C22 -77.7(5)
C26 Zr1 C23 C22 -50.7(5)
C29 Zr1 C23 C22 -140.6(5)
C24 Zr1 C23 C22 -115.0(6)
Cl1 Zr1 C23 C22 55.8(4)
C28 Zr1 C23 C22 149.1(12)
C27 Zr1 C23 C22 -4.6(8)
B1 Zr1 C23 C22 151.4(4)
C21 Zr1 C23 C24 78.1(4)
C30 Zr1 C23 C24 19.9(5)
C25 Zr1 C23 C24 37.2(4)
C26 Zr1 C23 C24 64.3(5)
C22 Zr1 C23 C24 115.0(6)
C29 Zr1 C23 C24 -25.6(6)
Cl1 Zr1 C23 C24 170.8(4)
C28 Zr1 C23 C24 -95.9(13)
C27 Zr1 C23 C24 110.4(6)
B1 Zr1 C23 C24 -93.6(4)
C22 C23 C24 C25 0.0(7)
Zr1 C23 C24 C25 -65.9(4)
C22 C23 C24 Zr1 66.0(4)
C21 Zr1 C24 C25 36.7(4)
C30 Zr1 C24 C25 -50.5(4)
C26 Zr1 C24 C25 -21.1(5)
C22 Zr1 C24 C25 77.4(5)
C29 Zr1 C24 C25 -81.3(5)
Cl1 Zr1 C24 C25 103.2(4)
C23 Zr1 C24 C25 114.4(6)
C28 Zr1 C24 C25 -84.1(6)
C27 Zr1 C24 C25 -21.6(6)
B1 Zr1 C24 C25 -161.7(4)
C21 Zr1 C24 C23 -77.7(4)
C30 Zr1 C24 C23 -164.9(4)
C25 Zr1 C24 C23 -114.4(6)
C26 Zr1 C24 C23 -135.5(4)
C22 Zr1 C24 C23 -37.0(4)
C29 Zr1 C24 C23 164.3(4)
Cl1 Zr1 C24 C23 -11.2(4)
C28 Zr1 C24 C23 161.5(4)
C27 Zr1 C24 C23 -136.0(4)
B1 Zr1 C24 C23 83.8(4)
C23 C24 C25 C21 1.6(7)
Zr1 C24 C25 C21 -64.7(5)
C23 C24 C25 Zr1 66.3(4)
C22 C21 C25 C24 -2.7(7)
Zr1 C21 C25 C24 66.0(5)
C22 C21 C25 Zr1 -68.7(4)
C21 Zr1 C25 C24 -116.4(6)
C30 Zr1 C25 C24 129.2(4)
C26 Zr1 C25 C24 161.1(4)
C22 Zr1 C25 C24 -78.1(4)
C29 Zr1 C25 C24 110.7(4)
Cl1 Zr1 C25 C24 -100.8(4)
C23 Zr1 C25 C24 -37.6(4)
C28 Zr1 C25 C24 132.5(4)
C27 Zr1 C25 C24 167.3(4)
B1 Zr1 C25 C24 20.7(5)
C30 Zr1 C25 C21 -114.4(5)
C26 Zr1 C25 C21 -82.6(4)
C22 Zr1 C25 C21 38.2(4)
C29 Zr1 C25 C21 -132.9(4)
C24 Zr1 C25 C21 116.4(6)
Cl1 Zr1 C25 C21 15.5(5)
C23 Zr1 C25 C21 78.8(5)
C28 Zr1 C25 C21 -111.2(5)
C27 Zr1 C25 C21 -76.3(5)
B1 Zr1 C25 C21 137.1(4)
C21 Zr1 C26 C30 -109.4(4)
C25 Zr1 C26 C30 -76.4(4)
C22 Zr1 C26 C30 -124.6(4)
C29 Zr1 C26 C30 37.4(4)
C24 Zr1 C26 C30 -65.3(4)
Cl1 Zr1 C26 C30 157.9(4)
C23 Zr1 C26 C30 -98.1(4)
C28 Zr1 C26 C30 77.7(4)
C27 Zr1 C26 C30 114.2(6)
B1 Zr1 C26 C30 49.6(5)
C21 Zr1 C26 C27 136.4(5)
C30 Zr1 C26 C27 -114.2(6)
C25 Zr1 C26 C27 169.4(4)
C22 Zr1 C26 C27 121.2(4)
C29 Zr1 C26 C27 -76.8(4)
C24 Zr1 C26 C27 -179.5(4)
Cl1 Zr1 C26 C27 43.7(4)
C23 Zr1 C26 C27 147.7(4)
C28 Zr1 C26 C27 -36.4(4)
B1 Zr1 C26 C27 -64.6(5)
C30 C26 C27 C28 -1.7(7)
Zr1 C26 C27 C28 65.0(4)
C30 C26 C27 Zr1 -66.7(4)
C21 Zr1 C27 C26 -45.1(5)
C30 Zr1 C27 C26 37.5(4)
C25 Zr1 C27 C26 -11.9(5)
C22 Zr1 C27 C26 -74.8(5)
C29 Zr1 C27 C26 78.8(4)
C24 Zr1 C27 C26 0.9(7)
Cl1 Zr1 C27 C26 -135.3(4)
C23 Zr1 C27 C26 -71.8(7)
C28 Zr1 C27 C26 116.5(6)
B1 Zr1 C27 C26 135.1(4)
C21 Zr1 C27 C28 -161.5(4)
C30 Zr1 C27 C28 -79.0(4)
C25 Zr1 C27 C28 -128.3(4)
C26 Zr1 C27 C28 -116.5(6)
C22 Zr1 C27 C28 168.7(4)
C29 Zr1 C27 C28 -37.7(4)
C24 Zr1 C27 C28 -115.6(5)
Cl1 Zr1 C27 C28 108.2(4)
C23 Zr1 C27 C28 171.7(5)
B1 Zr1 C27 C28 18.7(5)
C26 C27 C28 C29 2.1(7)
Zr1 C27 C28 C29 66.7(5)
C26 C27 C28 Zr1 -64.7(4)
C21 Zr1 C28 C29 -87.9(5)
C30 Zr1 C28 C29 -37.7(4)
C25 Zr1 C28 C29 -41.6(6)
C26 Zr1 C28 C29 -77.8(4)
C22 Zr1 C28 C29 -136.8(6)
C24 Zr1 C28 C29 4.9(6)
Cl1 Zr1 C28 C29 178.9(4)
C23 Zr1 C28 C29 85.2(13)
C27 Zr1 C28 C29 -113.7(6)
B1 Zr1 C28 C29 82.9(4)
C21 Zr1 C28 C27 25.8(6)
C30 Zr1 C28 C27 76.1(4)
C25 Zr1 C28 C27 72.1(5)
C26 Zr1 C28 C27 36.0(4)
C22 Zr1 C28 C27 -23.0(8)
C29 Zr1 C28 C27 113.7(6)
C24 Zr1 C28 C27 118.6(5)
Cl1 Zr1 C28 C27 -67.3(4)
C23 Zr1 C28 C27 -161.0(11)
B1 Zr1 C28 C27 -163.3(4)
C27 C28 C29 C30 -1.6(7)
Zr1 C28 C29 C30 65.7(5)
C27 C28 C29 Zr1 -67.2(4)
C21 Zr1 C29 C28 119.9(4)
C30 Zr1 C29 C28 114.4(6)
C25 Zr1 C29 C28 149.4(4)
C26 Zr1 C29 C28 77.8(4)
C22 Zr1 C29 C28 129.6(6)
C24 Zr1 C29 C28 -177.1(4)
Cl1 Zr1 C29 C28 -1.2(5)
C23 Zr1 C29 C28 -162.2(4)
C27 Zr1 C29 C28 37.7(4)
B1 Zr1 C29 C28 -93.7(4)
C21 Zr1 C29 C30 5.5(6)
C25 Zr1 C29 C30 35.0(5)
C26 Zr1 C29 C30 -36.6(4)
C22 Zr1 C29 C30 15.3(9)
C24 Zr1 C29 C30 68.5(5)
Cl1 Zr1 C29 C30 -115.6(4)
C23 Zr1 C29 C30 83.4(5)
C28 Zr1 C29 C30 -114.4(6)
C27 Zr1 C29 C30 -76.7(4)
B1 Zr1 C29 C30 151.9(5)
C27 C26 C30 C29 0.8(7)
Zr1 C26 C30 C29 -67.1(5)
C27 C26 C30 Zr1 67.8(4)
C28 C29 C30 C26 0.5(7)
Zr1 C29 C30 C26 67.0(4)
C28 C29 C30 Zr1 -66.5(5)
C21 Zr1 C30 C26 69.3(4)
C25 Zr1 C30 C26 99.1(4)
C22 Zr1 C30 C26 71.7(5)
C29 Zr1 C30 C26 -115.1(6)
C24 Zr1 C30 C26 124.0(4)
Cl1 Zr1 C30 C26 -28.3(5)
C23 Zr1 C30 C26 113.2(4)
C28 Zr1 C30 C26 -78.0(4)
C27 Zr1 C30 C26 -37.3(4)
B1 Zr1 C30 C26 -145.2(4)
C21 Zr1 C30 C29 -175.5(5)
C25 Zr1 C30 C29 -145.8(5)
C26 Zr1 C30 C29 115.1(6)
C22 Zr1 C30 C29 -173.1(4)
C24 Zr1 C30 C29 -120.8(4)
Cl1 Zr1 C30 C29 86.8(5)
C23 Zr1 C30 C29 -131.6(4)
C28 Zr1 C30 C29 37.2(4)
C27 Zr1 C30 C29 77.9(5)
B1 Zr1 C30 C29 -30.1(5)
Cl2 Zr2 C31 C35 47.1(5)
C40 Zr2 C31 C35 -35.3(9)
C34 Zr2 C31 C35 -37.0(5)
C38 Zr2 C31 C35 -113.4(5)
C39 Zr2 C31 C35 -72.6(6)
C37 Zr2 C31 C35 -152.3(5)
C33 Zr2 C31 C35 -77.7(5)
C32 Zr2 C31 C35 -115.4(7)
B2 Zr2 C31 C35 148.3(5)
Cl2 Zr2 C31 C32 162.4(4)
C40 Zr2 C31 C32 80.1(8)
C34 Zr2 C31 C32 78.3(5)
C38 Zr2 C31 C32 2.0(6)
C39 Zr2 C31 C32 42.7(6)
C37 Zr2 C31 C32 -36.9(7)
C33 Zr2 C31 C32 37.6(5)
C35 Zr2 C31 C32 115.4(7)
B2 Zr2 C31 C32 -96.4(5)
C35 C31 C32 C33 0.1(8)
Zr2 C31 C32 C33 -66.9(5)
C35 C31 C32 Zr2 67.0(5)
Cl2 Zr2 C32 C33 90.5(5)
C40 Zr2 C32 C33 -28.1(7)
C34 Zr2 C32 C33 36.5(5)
C38 Zr2 C32 C33 -65.1(5)
C36 Zr2 C32 C33 -79.1(7)
C39 Zr2 C32 C33 -34.2(5)
C37 Zr2 C32 C33 -90.1(5)
C31 Zr2 C32 C33 113.3(7)
C35 Zr2 C32 C33 76.9(6)
B2 Zr2 C32 C33 -166.9(5)
Cl2 Zr2 C32 C31 -22.7(6)
C40 Zr2 C32 C31 -141.3(5)
C34 Zr2 C32 C31 -76.8(5)
C38 Zr2 C32 C31 -178.4(5)
C36 Zr2 C32 C31 167.7(5)
C39 Zr2 C32 C31 -147.5(5)
C37 Zr2 C32 C31 156.6(4)
C33 Zr2 C32 C31 -113.3(7)
C35 Zr2 C32 C31 -36.4(5)
B2 Zr2 C32 C31 79.8(5)
C31 C32 C33 C34 1.6(8)
Zr2 C32 C33 C34 -65.0(5)
C31 C32 C33 Zr2 66.6(5)
Cl2 Zr2 C33 C32 -113.2(5)
C40 Zr2 C33 C32 159.9(5)
C34 Zr2 C33 C32 -116.2(7)
C38 Zr2 C33 C32 112.6(5)
C36 Zr2 C33 C32 133.5(5)
C39 Zr2 C33 C32 145.7(6)
C37 Zr2 C33 C32 103.5(5)
C31 Zr2 C33 C32 -38.3(5)
C35 Zr2 C33 C32 -78.4(6)
B2 Zr2 C33 C32 14.7(6)
Cl2 Zr2 C33 C34 3.0(5)
C40 Zr2 C33 C34 -83.9(5)
C38 Zr2 C33 C34 -131.1(5)
C36 Zr2 C33 C34 -110.3(5)
C39 Zr2 C33 C34 -98.0(5)
C37 Zr2 C33 C34 -140.3(5)
C31 Zr2 C33 C34 77.9(5)
C32 Zr2 C33 C34 116.2(7)
C35 Zr2 C33 C34 37.8(5)
B2 Zr2 C33 C34 131.0(5)
C32 C33 C34 C35 -2.7(8)
Zr2 C33 C34 C35 -68.4(5)
C32 C33 C34 Zr2 65.8(5)
Cl2 Zr2 C34 C33 -177.5(4)
C40 Zr2 C34 C33 103.7(5)
C38 Zr2 C34 C33 48.8(5)
C36 Zr2 C34 C33 99.2(6)
C39 Zr2 C34 C33 76.0(5)
C37 Zr2 C34 C33 54.9(6)
C31 Zr2 C34 C33 -77.1(5)
C32 Zr2 C34 C33 -36.2(4)
C35 Zr2 C34 C33 -113.6(7)
B2 Zr2 C34 C33 -69.8(6)
Cl2 Zr2 C34 C35 -63.9(5)
C40 Zr2 C34 C35 -142.8(5)
C38 Zr2 C34 C35 162.4(5)
C36 Zr2 C34 C35 -147.2(5)
C39 Zr2 C34 C35 -170.4(5)
C37 Zr2 C34 C35 168.4(5)
C31 Zr2 C34 C35 36.4(5)
C33 Zr2 C34 C35 113.6(7)
C32 Zr2 C34 C35 77.3(6)
B2 Zr2 C34 C35 43.7(7)
C32 C31 C35 C34 -1.7(8)
Zr2 C31 C35 C34 64.9(5)
C32 C31 C35 Zr2 -66.6(5)
C33 C34 C35 C31 2.7(8)
Zr2 C34 C35 C31 -65.5(5)
C33 C34 C35 Zr2 68.2(5)
Cl2 Zr2 C35 C31 -131.9(5)
C40 Zr2 C35 C31 161.8(5)
C34 Zr2 C35 C31 115.4(7)
C38 Zr2 C35 C31 92.1(6)
C36 Zr2 C35 C31 -175.7(6)
C39 Zr2 C35 C31 125.9(5)
C37 Zr2 C35 C31 84.0(12)
C33 Zr2 C35 C31 77.6(5)
C32 Zr2 C35 C31 37.3(5)
B2 Zr2 C35 C31 -33.2(6)
Cl2 Zr2 C35 C34 112.6(5)
C40 Zr2 C35 C34 46.3(6)
C38 Zr2 C35 C34 -23.3(7)
C36 Zr2 C35 C34 68.8(9)
C39 Zr2 C35 C34 10.5(6)
C37 Zr2 C35 C34 -31.5(14)
C31 Zr2 C35 C34 -115.4(7)
C33 Zr2 C35 C34 -37.8(5)
C32 Zr2 C35 C34 -78.1(5)
B2 Zr2 C35 C34 -148.6(5)
Cl2 Zr2 C36 C37 168.9(4)
C40 Zr2 C36 C37 -113.5(7)
C34 Zr2 C36 C37 -105.5(5)
C38 Zr2 C36 C37 -36.5(4)
C39 Zr2 C36 C37 -76.7(5)
C33 Zr2 C36 C37 -62.0(6)
C32 Zr2 C36 C37 -19.2(7)
C35 Zr2 C36 C37 -148.6(6)
B2 Zr2 C36 C37 66.7(5)
Cl2 Zr2 C36 C40 -77.7(5)
C34 Zr2 C36 C40 8.0(8)
C38 Zr2 C36 C40 77.0(5)
C39 Zr2 C36 C40 36.7(5)
C37 Zr2 C36 C40 113.5(7)
C33 Zr2 C36 C40 51.4(7)
C32 Zr2 C36 C40 94.2(7)
C35 Zr2 C36 C40 -35.1(10)
B2 Zr2 C36 C40 -179.8(6)
C40 C36 C37 C38 -1.3(8)
Zr2 C36 C37 C38 65.0(5)
C40 C36 C37 Zr2 -66.4(5)
Cl2 Zr2 C37 C36 -12.4(5)
C40 Zr2 C37 C36 38.6(5)
C34 Zr2 C37 C36 105.6(5)
C38 Zr2 C37 C36 116.7(7)
C39 Zr2 C37 C36 79.2(5)
C31 Zr2 C37 C36 -170.9(4)
C33 Zr2 C37 C36 133.5(5)
C32 Zr2 C37 C36 168.2(4)
C35 Zr2 C37 C36 128.1(11)
B2 Zr2 C37 C36 -111.1(5)
Cl2 Zr2 C37 C38 -129.1(5)
C40 Zr2 C37 C38 -78.0(6)
C34 Zr2 C37 C38 -11.1(8)
C36 Zr2 C37 C38 -116.7(7)
C39 Zr2 C37 C38 -37.5(5)
C31 Zr2 C37 C38 72.4(7)
C33 Zr2 C37 C38 16.8(6)
C32 Zr2 C37 C38 51.5(6)
C35 Zr2 C37 C38 11.4(14)
B2 Zr2 C37 C38 132.2(6)
C36 C37 C38 C39 1.8(8)
Zr2 C37 C38 C39 67.1(5)
C36 C37 C38 Zr2 -65.3(5)
Cl2 Zr2 C38 C39 -42.8(5)
C40 Zr2 C38 C39 -36.9(4)
C34 Zr2 C38 C39 57.7(5)
C36 Zr2 C38 C39 -78.2(5)
C37 Zr2 C38 C39 -114.0(8)
C31 Zr2 C38 C39 110.4(5)
C33 Zr2 C38 C39 82.0(5)
C32 Zr2 C38 C39 111.5(5)
C35 Zr2 C38 C39 70.2(6)
B2 Zr2 C38 C39 -162.2(5)
Cl2 Zr2 C38 C37 71.2(6)
C40 Zr2 C38 C37 77.1(6)
C34 Zr2 C38 C37 171.8(6)
C36 Zr2 C38 C37 35.8(5)
C39 Zr2 C38 C37 114.0(8)
C31 Zr2 C38 C37 -135.5(6)
C33 Zr2 C38 C37 -163.9(6)
C32 Zr2 C38 C37 -134.5(6)
C35 Zr2 C38 C37 -175.8(5)
B2 Zr2 C38 C37 -48.1(6)
C37 C38 C39 C40 -1.5(8)
Zr2 C38 C39 C40 65.7(5)
C37 C38 C39 Zr2 -67.2(5)
Cl2 Zr2 C39 C40 33.4(5)
C34 Zr2 C39 C40 121.6(5)
C38 Zr2 C39 C40 -115.2(7)
C36 Zr2 C39 C40 -37.6(5)
C37 Zr2 C39 C40 -77.5(5)
C31 Zr2 C39 C40 149.8(5)
C33 Zr2 C39 C40 154.0(5)
C32 Zr2 C39 C40 171.9(5)
C35 Zr2 C39 C40 116.0(5)
B2 Zr2 C39 C40 -91.3(5)
Cl2 Zr2 C39 C38 148.6(4)
C40 Zr2 C39 C38 115.2(7)
C34 Zr2 C39 C38 -123.1(5)
C36 Zr2 C39 C38 77.6(5)
C37 Zr2 C39 C38 37.7(5)
C31 Zr2 C39 C38 -95.0(5)
C33 Zr2 C39 C38 -90.8(5)
C32 Zr2 C39 C38 -72.8(5)
C35 Zr2 C39 C38 -128.8(5)
B2 Zr2 C39 C38 23.9(6)
C38 C39 C40 C36 0.7(8)
Zr2 C39 C40 C36 66.5(5)
C38 C39 C40 Zr2 -65.8(5)
C37 C36 C40 C39 0.4(8)
Zr2 C36 C40 C39 -66.8(5)
C37 C36 C40 Zr2 67.2(5)
Cl2 Zr2 C40 C39 -147.5(5)
C34 Zr2 C40 C39 -59.1(5)
C38 Zr2 C40 C39 36.9(4)
C36 Zr2 C40 C39 115.0(7)
C37 Zr2 C40 C39 77.8(5)
C31 Zr2 C40 C39 -60.5(8)
C33 Zr2 C40 C39 -26.3(5)
C32 Zr2 C40 C39 -11.2(6)
C35 Zr2 C40 C39 -82.3(5)
B2 Zr2 C40 C39 115.2(5)
Cl2 Zr2 C40 C36 97.5(6)
C34 Zr2 C40 C36 -174.1(6)
C38 Zr2 C40 C36 -78.1(6)
C39 Zr2 C40 C36 -115.0(7)
C37 Zr2 C40 C36 -37.2(5)
C31 Zr2 C40 C36 -175.5(6)
C33 Zr2 C40 C36 -141.3(6)
C32 Zr2 C40 C36 -126.2(6)
C35 Zr2 C40 C36 162.7(5)
B2 Zr2 C40 C36 0.2(7)
